data_4310155
loop_
_publ_author_name
'Timothy E. Patten'
'Christina Troeltzsch'
'Marilyn M. Olmstead'

_publ_section_title
;
Copper(I) and -(II) Complexes of Neutral and
Deprotonated N-(2,6-Diisopropylphenyl)-3-[bis(2-pyridylmethyl)amino]propanamide
;
_journal_name_full 'Inorganic Chemistry'
_journal_page_first 9197
_journal_page_last 9206
_journal_paper_doi 10.1021/ic0505697
_journal_volume 44
_journal_year 2005
_chemical_formula_sum 'C27 H34.45 Br2 Cu N4 O1.17'
_chemical_formula_weight 657.20
_chemical_name_common '[Cu(DIPMAP)Br]Br.0.175H2O'
_chemical_name_systematic
; 
 ? 
;
_space_group_IT_number 14
_symmetry_cell_setting monoclinic
_symmetry_space_group_name_Hall '-P 2yn'
_symmetry_space_group_name_H-M 'P 1 21/n 1'
_atom_sites_solution_hydrogens geom
_atom_sites_solution_primary direct
_atom_sites_solution_secondary difmap
_audit_creation_method SHELXL-97
_cell_angle_alpha 90.00
_cell_angle_beta 111.318(2)
_cell_angle_gamma 90.00
_cell_formula_units_Z 8
_cell_length_a 22.460(3)
_cell_length_b 8.8356(10)
_cell_length_c 29.944(3)
_cell_measurement_reflns_used 150
_cell_measurement_temperature 91(2)
_cell_measurement_theta_max 28.9
_cell_measurement_theta_min 2.4
_cell_volume 5535.7(11)
_computing_cell_refinement 'SMART (Bruker, 2001)'
_computing_data_collection 'SMART (Bruker, 2001)'
_computing_data_reduction 'SAINT (Bruker, 2001)'
_computing_molecular_graphics 'SHELXTL 5.1, XP (Sheldrick, 1994)'
_computing_publication_material 'SHELXL-97 (Sheldrick, 1997)'
_computing_structure_refinement 'SHELXL-97 (Sheldrick, 1997)'
_computing_structure_solution 'SHELXS-97 (Sheldrick, 1990)'
_diffrn_ambient_temperature 91(2)
_diffrn_detector_area_resol_mean 8.3
_diffrn_measured_fraction_theta_full 0.998
_diffrn_measured_fraction_theta_max 0.998
_diffrn_measurement_device_type 'Bruker SMART 1000'
_diffrn_measurement_method \w
_diffrn_radiation_monochromator graphite
_diffrn_radiation_source 'normal-focus sealed tube'
_diffrn_radiation_type MoK\a
_diffrn_radiation_wavelength 0.71073
_diffrn_reflns_av_R_equivalents 0.124
_diffrn_reflns_av_sigmaI/netI 0.174
_diffrn_reflns_limit_h_max 27
_diffrn_reflns_limit_h_min -29
_diffrn_reflns_limit_k_max 11
_diffrn_reflns_limit_k_min -11
_diffrn_reflns_limit_l_max 38
_diffrn_reflns_limit_l_min -38
_diffrn_reflns_number 21209
_diffrn_reflns_theta_full 27.52
_diffrn_reflns_theta_max 27.52
_diffrn_reflns_theta_min 0.98
_diffrn_standards_number 0
_exptl_absorpt_coefficient_mu 3.704
_exptl_absorpt_correction_T_max 0.836
_exptl_absorpt_correction_T_min 0.555
_exptl_absorpt_correction_type multi-scan
_exptl_absorpt_process_details 'SADABS (Sheldrick, 1999)'
_exptl_crystal_colour blue
_exptl_crystal_density_diffrn 1.577
_exptl_crystal_density_method 'not measured'
_exptl_crystal_description plate
_exptl_crystal_F_000 2663
_exptl_crystal_size_max 0.18
_exptl_crystal_size_mid 0.10
_exptl_crystal_size_min 0.05
_refine_diff_density_max 1.316
_refine_diff_density_min -0.661
_refine_diff_density_rms 0.127
_refine_ls_extinction_method none
_refine_ls_goodness_of_fit_ref 0.803
_refine_ls_hydrogen_treatment constr
_refine_ls_matrix_type full
_refine_ls_number_parameters 648
_refine_ls_number_reflns 12740
_refine_ls_number_restraints 0
_refine_ls_restrained_S_all 0.803
_refine_ls_R_factor_all 0.1364
_refine_ls_R_factor_gt 0.0493
_refine_ls_shift/su_max 0.001
_refine_ls_shift/su_mean 0.000
_refine_ls_structure_factor_coef Fsqd
_refine_ls_weighting_details 'calc w=1/[\s^2^(Fo^2^)+(0.0300P)^2^] where P=(Fo^2^+2Fc^2^)/3'
_refine_ls_weighting_scheme calc
_refine_ls_wR_factor_gt 0.0869
_refine_ls_wR_factor_ref 0.1026
_reflns_number_gt 5655
_reflns_number_total 12740
_reflns_threshold_expression I>2\s(I)
_cod_data_source_file ic0505697si20050413_120219.cif
_cod_data_source_block mn1236
_cod_original_cell_volume 5535.9(11)
_cod_original_sg_symbol_H-M 'P 21/n'
_cod_database_code 4310155

loop_
_symmetry_equiv_pos_as_xyz
'x, y, z'
'-x+1/2, y+1/2, -z+1/2'
'-x, -y, -z'
'x-1/2, -y-1/2, z-1/2'

loop_
_atom_site_label
_atom_site_type_symbol
_atom_site_fract_x
_atom_site_fract_y
_atom_site_fract_z
_atom_site_U_iso_or_equiv
_atom_site_adp_type
_atom_site_occupancy
_atom_site_symmetry_multiplicity
_atom_site_calc_flag
_atom_site_refinement_flags
_atom_site_disorder_assembly
_atom_site_disorder_group
Br1 Br 0.77892(3) 0.60676(7) 0.15085(2) 0.02330(17) Uani 1 1 d . . .
Cu1 Cu 0.74189(4) 0.35500(8) 0.12285(3) 0.01679(18) Uani 1 1 d . . .
O1 O 0.64524(19) 0.3543(4) 0.13019(14) 0.0166(9) Uani 1 1 d . . .
N1 N 0.7861(2) 0.2511(6) 0.18554(18) 0.0212(13) Uani 1 1 d . . .
N2 N 0.7307(2) 0.1340(5) 0.09893(17) 0.0184(12) Uani 1 1 d . . .
N3 N 0.7058(2) 0.3988(5) 0.05225(17) 0.0135(11) Uani 1 1 d . . .
N4 N 0.5392(2) 0.2971(5) 0.10106(17) 0.0173(12) Uani 1 1 d . . .
H4 H 0.5099 0.2352 0.0825 0.021 Uiso 1 1 calc R . .
C1 C 0.7877(3) 0.0510(7) 0.1324(2) 0.0246(16) Uani 1 1 d . . .
H1A H 0.7792 -0.0592 0.1304 0.030 Uiso 1 1 calc R . .
H1B H 0.8254 0.0703 0.1236 0.030 Uiso 1 1 calc R . .
C2 C 0.7998(3) 0.1057(7) 0.1817(2) 0.0230(16) Uani 1 1 d . . .
C3 C 0.8248(3) 0.0113(8) 0.2223(3) 0.0340(18) Uani 1 1 d . . .
H3 H 0.8336 -0.0924 0.2190 0.041 Uiso 1 1 calc R . .
C4 C 0.8362(4) 0.0750(8) 0.2676(3) 0.0364(19) Uani 1 1 d . . .
H4A H 0.8538 0.0150 0.2956 0.044 Uiso 1 1 calc R . .
C5 C 0.8219(3) 0.2236(9) 0.2711(2) 0.0365(19) Uani 1 1 d . . .
H5 H 0.8285 0.2672 0.3016 0.044 Uiso 1 1 calc R . .
C6 C 0.7975(3) 0.3109(8) 0.2296(2) 0.0287(17) Uani 1 1 d . . .
H6 H 0.7885 0.4148 0.2322 0.034 Uiso 1 1 calc R . .
C7 C 0.6842(3) 0.5340(6) 0.0318(2) 0.0179(15) Uani 1 1 d . . .
H7 H 0.6868 0.6183 0.0520 0.021 Uiso 1 1 calc R . .
C8 C 0.6586(3) 0.5555(7) -0.0169(2) 0.0190(15) Uani 1 1 d . . .
H8 H 0.6431 0.6519 -0.0301 0.023 Uiso 1 1 calc R . .
C9 C 0.6561(3) 0.4325(7) -0.0460(2) 0.0218(15) Uani 1 1 d . . .
H9 H 0.6398 0.4439 -0.0799 0.026 Uiso 1 1 calc R . .
C10 C 0.6773(3) 0.2938(7) -0.0259(2) 0.0179(14) Uani 1 1 d . . .
H10 H 0.6744 0.2080 -0.0457 0.022 Uiso 1 1 calc R . .
C11 C 0.7033(3) 0.2796(6) 0.0241(2) 0.0155(14) Uani 1 1 d . . .
C12 C 0.7297(3) 0.1331(7) 0.0485(2) 0.0207(15) Uani 1 1 d . . .
H12A H 0.7736 0.1184 0.0490 0.025 Uiso 1 1 calc R . .
H12B H 0.7030 0.0481 0.0305 0.025 Uiso 1 1 calc R . .
C13 C 0.6728(3) 0.0606(7) 0.1014(2) 0.0212(15) Uani 1 1 d . . .
H13A H 0.6785 0.0476 0.1356 0.025 Uiso 1 1 calc R . .
H13B H 0.6690 -0.0416 0.0871 0.025 Uiso 1 1 calc R . .
C14 C 0.6109(3) 0.1445(6) 0.0766(2) 0.0193(14) Uani 1 1 d . . .
H14A H 0.6105 0.1832 0.0455 0.023 Uiso 1 1 calc R . .
H14B H 0.5748 0.0726 0.0699 0.023 Uiso 1 1 calc R . .
C15 C 0.6008(3) 0.2726(6) 0.1049(2) 0.0170(14) Uani 1 1 d . . .
C16 C 0.5181(3) 0.4154(7) 0.1248(2) 0.0171(14) Uani 1 1 d . . .
C17 C 0.4952(3) 0.3721(7) 0.1614(2) 0.0248(16) Uani 1 1 d . . .
C18 C 0.4706(3) 0.4859(8) 0.1813(2) 0.0254(16) Uani 1 1 d . . .
H18 H 0.4540 0.4602 0.2053 0.031 Uiso 1 1 calc R . .
C19 C 0.4693(3) 0.6344(8) 0.1677(2) 0.0299(17) Uani 1 1 d . . .
H19 H 0.4522 0.7096 0.1823 0.036 Uiso 1 1 calc R . .
C20 C 0.4929(3) 0.6744(7) 0.1327(2) 0.0231(16) Uani 1 1 d . . .
H20 H 0.4917 0.7774 0.1234 0.028 Uiso 1 1 calc R . .
C21 C 0.5185(3) 0.5660(7) 0.1108(2) 0.0186(14) Uani 1 1 d . . .
C22 C 0.5004(3) 0.2078(8) 0.1772(2) 0.0276(17) Uani 1 1 d . . .
H22 H 0.4920 0.1440 0.1479 0.033 Uiso 1 1 calc R . .
C23 C 0.4494(3) 0.1659(8) 0.1985(3) 0.044(2) Uani 1 1 d . . .
H23A H 0.4588 0.2186 0.2292 0.067 Uiso 1 1 calc R . .
H23B H 0.4500 0.0564 0.2038 0.067 Uiso 1 1 calc R . .
H23C H 0.4071 0.1963 0.1762 0.067 Uiso 1 1 calc R . .
C24 C 0.5680(3) 0.1692(8) 0.2122(3) 0.0362(19) Uani 1 1 d . . .
H24A H 0.5992 0.1960 0.1976 0.054 Uiso 1 1 calc R . .
H24B H 0.5707 0.0606 0.2192 0.054 Uiso 1 1 calc R . .
H24C H 0.5771 0.2264 0.2419 0.054 Uiso 1 1 calc R . .
C25 C 0.5414(3) 0.6132(6) 0.0715(2) 0.0144(14) Uani 1 1 d . . .
H25 H 0.5593 0.5218 0.0612 0.017 Uiso 1 1 calc R . .
C26 C 0.4865(3) 0.6753(7) 0.0274(2) 0.0233(16) Uani 1 1 d . . .
H26A H 0.4535 0.5974 0.0150 0.035 Uiso 1 1 calc R . .
H26B H 0.5031 0.7033 0.0025 0.035 Uiso 1 1 calc R . .
H26C H 0.4679 0.7647 0.0368 0.035 Uiso 1 1 calc R . .
C27 C 0.5950(3) 0.7311(6) 0.0899(2) 0.0232(16) Uani 1 1 d . . .
H27A H 0.5800 0.8170 0.1037 0.035 Uiso 1 1 calc R . .
H27B H 0.6068 0.7663 0.0632 0.035 Uiso 1 1 calc R . .
H27C H 0.6322 0.6852 0.1145 0.035 Uiso 1 1 calc R . .
Br2 Br 0.28406(3) 0.55477(7) 0.15440(2) 0.02368(16) Uani 1 1 d . . .
Cu2 Cu 0.24553(4) 0.30866(8) 0.12270(3) 0.01789(18) Uani 1 1 d . . .
O2 O 0.1495(2) 0.3070(4) 0.12756(15) 0.0208(10) Uani 1 1 d . . .
N5 N 0.2852(2) 0.1960(6) 0.18417(18) 0.0194(12) Uani 1 1 d . . .
N6 N 0.2360(2) 0.0936(5) 0.09526(19) 0.0205(13) Uani 1 1 d . . .
N7 N 0.2149(2) 0.3664(5) 0.05367(18) 0.0177(12) Uani 1 1 d . . .
N8 N 0.0434(2) 0.2552(5) 0.09572(17) 0.0188(12) Uani 1 1 d . . .
H8A H 0.0134 0.2023 0.0742 0.023 Uiso 1 1 calc R . .
C28 C 0.2903(3) 0.0037(7) 0.1289(2) 0.0202(15) Uani 1 1 d . . .
H28A H 0.3298 0.0241 0.1224 0.024 Uiso 1 1 calc R . .
H28B H 0.2807 -0.1058 0.1241 0.024 Uiso 1 1 calc R . .
C29 C 0.2999(3) 0.0479(7) 0.1798(2) 0.0236(16) Uani 1 1 d . . .
C30 C 0.3219(3) -0.0479(7) 0.2187(2) 0.0263(16) Uani 1 1 d . . .
H30 H 0.3308 -0.1512 0.2149 0.032 Uiso 1 1 calc R . .
C31 C 0.3307(3) 0.0093(9) 0.2630(3) 0.0363(19) Uani 1 1 d . . .
H31 H 0.3465 -0.0545 0.2903 0.044 Uiso 1 1 calc R . .
C32 C 0.3171(3) 0.1571(8) 0.2685(2) 0.0314(18) Uani 1 1 d . . .
H32 H 0.3231 0.1963 0.2993 0.038 Uiso 1 1 calc R . .
C33 C 0.2943(3) 0.2502(7) 0.2280(2) 0.0259(16) Uani 1 1 d . . .
H33 H 0.2850 0.3534 0.2317 0.031 Uiso 1 1 calc R . .
C34 C 0.1936(3) 0.5016(7) 0.0357(2) 0.0249(16) Uani 1 1 d . . .
H34 H 0.1961 0.5824 0.0572 0.030 Uiso 1 1 calc R . .
C35 C 0.1678(3) 0.5305(7) -0.0133(2) 0.0226(16) Uani 1 1 d . . .
H35 H 0.1518 0.6278 -0.0252 0.027 Uiso 1 1 calc R . .
C36 C 0.1662(3) 0.4115(7) -0.0443(2) 0.0227(16) Uani 1 1 d . . .
H36 H 0.1501 0.4274 -0.0780 0.027 Uiso 1 1 calc R . .
C37 C 0.1882(3) 0.2702(7) -0.0258(3) 0.0276(17) Uani 1 1 d . . .
H37 H 0.1864 0.1875 -0.0465 0.033 Uiso 1 1 calc R . .
C38 C 0.2127(3) 0.2512(7) 0.0234(2) 0.0188(15) Uani 1 1 d . . .
C39 C 0.2401(3) 0.1035(6) 0.0465(2) 0.0201(15) Uani 1 1 d . . .
H39A H 0.2160 0.0187 0.0264 0.024 Uiso 1 1 calc R . .
H39B H 0.2852 0.0955 0.0493 0.024 Uiso 1 1 calc R . .
C40 C 0.1755(3) 0.0184(7) 0.0929(2) 0.0198(15) Uani 1 1 d . . .
H40A H 0.1784 -0.0038 0.1261 0.024 Uiso 1 1 calc R . .
H40B H 0.1721 -0.0796 0.0762 0.024 Uiso 1 1 calc R . .
C41 C 0.1137(3) 0.1088(6) 0.0677(2) 0.0211(15) Uani 1 1 d . . .
H41A H 0.1155 0.1547 0.0380 0.025 Uiso 1 1 calc R . .
H41B H 0.0767 0.0388 0.0584 0.025 Uiso 1 1 calc R . .
C42 C 0.1039(3) 0.2329(7) 0.0995(2) 0.0218(15) Uani 1 1 d . . .
C43 C 0.0249(3) 0.3582(7) 0.1241(2) 0.0206(15) Uani 1 1 d . . .
C44 C 0.0086(3) 0.2909(9) 0.1622(2) 0.0343(19) Uani 1 1 d . . .
C45 C -0.0149(4) 0.3906(10) 0.1872(3) 0.054(2) Uani 1 1 d . . .
H45 H -0.0256 0.3522 0.2130 0.065 Uiso 1 1 calc R . .
C46 C -0.0239(4) 0.5453(10) 0.1766(3) 0.051(2) Uani 1 1 d . . .
H46 H -0.0429 0.6074 0.1937 0.062 Uiso 1 1 calc R . .
C47 C -0.0050(3) 0.6093(9) 0.1405(3) 0.0374(19) Uani 1 1 d . . .
H47 H -0.0080 0.7152 0.1347 0.045 Uiso 1 1 calc R . .
C48 C 0.0185(3) 0.5115(7) 0.1136(2) 0.0217(15) Uani 1 1 d . . .
C49 C 0.0181(3) 0.1258(8) 0.1738(3) 0.039(2) Uani 1 1 d . . .
H49 H 0.0153 0.0716 0.1438 0.047 Uiso 1 1 calc R . .
C50 C -0.0311(4) 0.0566(11) 0.1912(3) 0.069(3) Uani 1 1 d . . .
H50A H -0.0371 0.1224 0.2156 0.104 Uiso 1 1 calc R . .
H50B H -0.0163 -0.0431 0.2052 0.104 Uiso 1 1 calc R . .
H50C H -0.0718 0.0457 0.1642 0.104 Uiso 1 1 calc R . .
C51 C 0.0853(4) 0.0974(8) 0.2111(3) 0.047(2) Uani 1 1 d . . .
H51A H 0.1174 0.1339 0.1987 0.071 Uiso 1 1 calc R . .
H51B H 0.0913 -0.0114 0.2177 0.071 Uiso 1 1 calc R . .
H51C H 0.0900 0.1514 0.2408 0.071 Uiso 1 1 calc R . .
C52 C 0.0386(3) 0.5803(7) 0.0744(2) 0.0209(15) Uani 1 1 d . . .
H52 H 0.0517 0.4952 0.0580 0.025 Uiso 1 1 calc R . .
C53 C -0.0137(3) 0.6667(7) 0.0367(2) 0.0296(17) Uani 1 1 d . . .
H53A H -0.0494 0.5983 0.0204 0.044 Uiso 1 1 calc R . .
H53B H 0.0029 0.7089 0.0133 0.044 Uiso 1 1 calc R . .
H53C H -0.0287 0.7491 0.0519 0.044 Uiso 1 1 calc R . .
C54 C 0.0964(3) 0.6857(7) 0.0955(2) 0.0298(17) Uani 1 1 d . . .
H54A H 0.1081 0.7271 0.0695 0.045 Uiso 1 1 calc R . .
H54B H 0.1324 0.6285 0.1176 0.045 Uiso 1 1 calc R . .
H54C H 0.0854 0.7687 0.1128 0.045 Uiso 1 1 calc R . .
Br3 Br 0.41259(3) 0.06502(7) 0.04920(2) 0.02206(16) Uani 1 1 d . . .
Br4 Br -0.09669(3) 0.08218(7) 0.04505(2) 0.02291(17) Uani 1 1 d . . .
O1W O 0.8554(6) 0.3134(13) 0.1130(4) 0.029(3) Uani 0.35 1 d P . .

loop_
_atom_site_aniso_label
_atom_site_aniso_U_11
_atom_site_aniso_U_22
_atom_site_aniso_U_33
_atom_site_aniso_U_23
_atom_site_aniso_U_13
_atom_site_aniso_U_12
Br1 0.0226(4) 0.0267(4) 0.0213(4) -0.0072(3) 0.0089(3) -0.0074(3)
Cu1 0.0147(4) 0.0226(4) 0.0134(4) -0.0003(3) 0.0055(4) -0.0035(3)
O1 0.008(2) 0.023(2) 0.018(3) 0.0002(18) 0.005(2) -0.0024(19)
N1 0.014(3) 0.036(3) 0.015(3) 0.004(2) 0.007(3) 0.004(3)
N2 0.013(3) 0.030(3) 0.006(3) 0.006(2) -0.004(2) 0.001(2)
N3 0.011(3) 0.014(3) 0.014(3) -0.007(2) 0.003(2) -0.006(2)
N4 0.012(3) 0.023(3) 0.016(3) 0.001(2) 0.005(2) -0.006(2)
C1 0.019(4) 0.029(4) 0.027(4) 0.002(3) 0.010(3) 0.003(3)
C2 0.008(4) 0.047(5) 0.015(4) 0.008(3) 0.006(3) 0.005(3)
C3 0.023(4) 0.046(5) 0.029(5) 0.008(3) 0.003(4) 0.006(3)
C4 0.033(5) 0.052(5) 0.018(4) 0.012(4) 0.002(4) 0.006(4)
C5 0.028(5) 0.066(6) 0.012(4) 0.006(4) 0.004(4) 0.002(4)
C6 0.031(4) 0.036(4) 0.022(4) 0.001(3) 0.014(4) -0.004(3)
C7 0.012(3) 0.018(3) 0.028(4) -0.001(3) 0.013(3) -0.005(3)
C8 0.016(4) 0.015(3) 0.020(4) 0.000(3) 0.001(3) -0.007(3)
C9 0.016(4) 0.030(4) 0.021(4) 0.008(3) 0.008(3) -0.006(3)
C10 0.017(4) 0.020(3) 0.017(4) -0.006(3) 0.007(3) -0.006(3)
C11 0.011(3) 0.014(3) 0.026(4) 0.004(3) 0.012(3) -0.002(3)
C12 0.011(3) 0.028(4) 0.022(4) -0.005(3) 0.005(3) -0.001(3)
C13 0.022(4) 0.019(3) 0.022(4) 0.002(3) 0.007(3) -0.002(3)
C14 0.011(3) 0.021(3) 0.023(4) 0.003(3) 0.004(3) -0.007(3)
C15 0.022(4) 0.009(3) 0.019(4) 0.008(3) 0.007(3) -0.003(3)
C16 0.006(3) 0.036(4) 0.006(3) -0.002(3) -0.002(3) -0.002(3)
C17 0.017(4) 0.041(4) 0.015(4) 0.000(3) 0.005(3) -0.011(3)
C18 0.022(4) 0.043(4) 0.018(4) -0.009(3) 0.015(3) -0.011(3)
C19 0.018(4) 0.043(4) 0.030(4) -0.010(3) 0.011(3) -0.002(3)
C20 0.016(4) 0.032(4) 0.020(4) -0.008(3) 0.005(3) -0.004(3)
C21 0.011(3) 0.026(4) 0.014(4) 0.000(3) -0.002(3) -0.004(3)
C22 0.019(4) 0.046(4) 0.019(4) 0.008(3) 0.008(3) -0.007(3)
C23 0.034(5) 0.063(5) 0.039(5) 0.016(4) 0.017(4) -0.023(4)
C24 0.029(4) 0.050(5) 0.030(5) 0.011(3) 0.010(4) -0.013(4)
C25 0.014(3) 0.015(3) 0.016(4) -0.002(2) 0.008(3) -0.003(3)
C26 0.017(4) 0.033(4) 0.021(4) 0.002(3) 0.007(3) -0.001(3)
C27 0.020(4) 0.024(4) 0.026(4) -0.005(3) 0.009(3) -0.007(3)
Br2 0.0212(4) 0.0270(4) 0.0231(4) -0.0083(3) 0.0085(3) -0.0073(3)
Cu2 0.0147(4) 0.0227(4) 0.0169(5) -0.0022(3) 0.0065(4) -0.0044(3)
O2 0.013(2) 0.033(3) 0.016(3) -0.0038(19) 0.004(2) -0.007(2)
N5 0.015(3) 0.034(3) 0.009(3) 0.004(2) 0.003(2) 0.003(2)
N6 0.018(3) 0.024(3) 0.022(3) -0.006(2) 0.009(3) -0.010(2)
N7 0.013(3) 0.017(3) 0.028(3) 0.005(2) 0.015(3) 0.003(2)
N8 0.014(3) 0.031(3) 0.009(3) -0.001(2) 0.001(2) -0.007(2)
C28 0.014(4) 0.023(3) 0.022(4) -0.001(3) 0.006(3) -0.002(3)
C29 0.012(4) 0.026(4) 0.033(4) -0.004(3) 0.007(3) 0.000(3)
C30 0.018(4) 0.032(4) 0.028(4) 0.008(3) 0.006(3) -0.002(3)
C31 0.026(5) 0.057(5) 0.021(5) 0.008(4) 0.002(4) 0.005(4)
C32 0.031(5) 0.043(5) 0.017(4) 0.003(3) 0.005(4) 0.000(4)
C33 0.014(4) 0.035(4) 0.028(5) -0.001(3) 0.006(3) 0.000(3)
C34 0.024(4) 0.029(4) 0.023(4) -0.011(3) 0.011(3) -0.009(3)
C35 0.019(4) 0.021(4) 0.032(5) 0.005(3) 0.015(3) -0.003(3)
C36 0.025(4) 0.030(4) 0.019(4) -0.003(3) 0.013(3) -0.009(3)
C37 0.023(4) 0.033(4) 0.034(5) -0.005(3) 0.018(4) -0.007(3)
C38 0.019(4) 0.020(3) 0.024(4) -0.007(3) 0.016(3) -0.011(3)
C39 0.020(4) 0.024(4) 0.016(4) 0.001(3) 0.005(3) -0.010(3)
C40 0.016(4) 0.021(3) 0.018(4) 0.006(3) 0.002(3) 0.001(3)
C41 0.020(4) 0.027(4) 0.018(4) -0.002(3) 0.009(3) -0.009(3)
C42 0.013(4) 0.033(4) 0.018(4) 0.015(3) 0.005(3) 0.003(3)
C43 0.010(3) 0.038(4) 0.012(4) -0.001(3) 0.002(3) -0.009(3)
C44 0.025(4) 0.062(5) 0.021(4) -0.011(4) 0.013(4) -0.017(4)
C45 0.046(6) 0.083(7) 0.040(6) 0.008(5) 0.024(5) -0.015(5)
C46 0.039(5) 0.092(7) 0.028(5) -0.017(5) 0.018(4) 0.010(5)
C47 0.029(4) 0.055(5) 0.024(4) -0.010(4) 0.004(4) 0.006(4)
C48 0.014(4) 0.036(4) 0.015(4) -0.009(3) 0.006(3) -0.001(3)
C49 0.036(5) 0.053(5) 0.030(5) 0.013(4) 0.015(4) -0.020(4)
C50 0.024(5) 0.136(9) 0.037(6) 0.037(5) -0.002(4) -0.022(5)
C51 0.038(5) 0.065(6) 0.034(5) 0.016(4) 0.007(4) -0.012(4)
C52 0.016(4) 0.027(4) 0.014(4) -0.007(3) 0.000(3) -0.002(3)
C53 0.025(4) 0.038(4) 0.024(4) 0.001(3) 0.007(4) -0.001(3)
C54 0.021(4) 0.040(4) 0.028(4) -0.003(3) 0.008(3) 0.004(3)
Br3 0.0174(4) 0.0194(3) 0.0279(4) -0.0024(3) 0.0063(3) -0.0029(3)
Br4 0.0181(4) 0.0249(4) 0.0236(4) -0.0055(3) 0.0049(3) -0.0040(3)
O1W 0.027(8) 0.037(8) 0.022(8) 0.009(6) 0.007(6) 0.001(6)

loop_
_atom_type_symbol
_atom_type_description
_atom_type_scat_dispersion_real
_atom_type_scat_dispersion_imag
_atom_type_scat_source
C C 0.0033 0.0016 'International Tables Vol C Tables 4.2.6.8 and 6.1.1.4'
H H 0.0000 0.0000 'International Tables Vol C Tables 4.2.6.8 and 6.1.1.4'
O O 0.0106 0.0060 'International Tables Vol C Tables 4.2.6.8 and 6.1.1.4'
Cu Cu 0.3201 1.2651 'International Tables Vol C Tables 4.2.6.8 and 6.1.1.4'
N N 0.0061 0.0033 'International Tables Vol C Tables 4.2.6.8 and 6.1.1.4'
Br Br -0.2901 2.4595 'International Tables Vol C Tables 4.2.6.8 and 6.1.1.4'

loop_
_geom_angle_atom_site_label_1
_geom_angle_atom_site_label_2
_geom_angle_atom_site_label_3
_geom_angle
_geom_angle_site_symmetry_1
_geom_angle_site_symmetry_3
_geom_angle_publ_flag
N1 Cu1 N3 161.8(2) . . ?
N1 Cu1 N2 81.2(2) . . ?
N3 Cu1 N2 82.26(18) . . ?
N1 Cu1 O1 94.29(17) . . ?
N3 Cu1 O1 93.94(17) . . ?
N2 Cu1 O1 91.81(17) . . ?
N1 Cu1 Br1 96.08(15) . . ?
N3 Cu1 Br1 98.28(13) . . ?
N2 Cu1 Br1 167.12(15) . . ?
O1 Cu1 Br1 100.98(10) . . ?
N1 Cu1 O1W 82.7(3) . . ?
N3 Cu1 O1W 86.9(3) . . ?
N2 Cu1 O1W 80.4(3) . . ?
O1 Cu1 O1W 172.0(3) . . ?
Br1 Cu1 O1W 86.8(3) . . ?
C15 O1 Cu1 121.9(4) . . ?
C2 N1 C6 119.3(5) . . ?
C2 N1 Cu1 114.4(4) . . ?
C6 N1 Cu1 126.0(4) . . ?
C13 N2 C1 107.7(4) . . ?
C13 N2 C12 110.9(5) . . ?
C1 N2 C12 111.6(5) . . ?
C13 N2 Cu1 113.3(4) . . ?
C1 N2 Cu1 105.3(4) . . ?
C12 N2 Cu1 108.0(3) . . ?
C11 N3 C7 119.0(5) . . ?
C11 N3 Cu1 114.8(4) . . ?
C7 N3 Cu1 126.2(4) . . ?
C15 N4 C16 125.5(5) . . ?
C15 N4 H4 117.3 . . ?
C16 N4 H4 117.3 . . ?
C2 C1 N2 108.1(5) . . ?
C2 C1 H1A 110.1 . . ?
N2 C1 H1A 110.1 . . ?
Cu1 C1 H1A 150.1 . . ?
C2 C1 H1B 110.1 . . ?
N2 C1 H1B 110.1 . . ?
Cu1 C1 H1B 97.1 . . ?
H1A C1 H1B 108.4 . . ?
N1 C2 C3 121.8(6) . . ?
N1 C2 C1 115.8(5) . . ?
C3 C2 C1 122.4(6) . . ?
C4 C3 C2 118.1(7) . . ?
C4 C3 H3 121.0 . . ?
C2 C3 H3 121.0 . . ?
C5 C4 C3 119.7(7) . . ?
C5 C4 H4A 120.1 . . ?
C3 C4 H4A 120.1 . . ?
C4 C5 C6 119.3(7) . . ?
C4 C5 H5 120.3 . . ?
C6 C5 H5 120.3 . . ?
N1 C6 C5 121.7(6) . . ?
N1 C6 H6 119.1 . . ?
C5 C6 H6 119.1 . . ?
Cu1 C6 H6 86.8 . . ?
N3 C7 C8 123.3(6) . . ?
N3 C7 H7 118.4 . . ?
C8 C7 H7 118.4 . . ?
Cu1 C7 H7 85.8 . . ?
C7 C8 C9 117.8(6) . . ?
C7 C8 H8 121.1 . . ?
C9 C8 H8 121.1 . . ?
C10 C9 C8 119.8(6) . . ?
C10 C9 H9 120.1 . . ?
C8 C9 H9 120.1 . . ?
C9 C10 C11 119.5(6) . . ?
C9 C10 H10 120.3 . . ?
C11 C10 H10 120.3 . . ?
N3 C11 C10 120.6(5) . . ?
N3 C11 C12 117.0(6) . . ?
C10 C11 C12 122.4(5) . . ?
C10 C11 Cu1 160.4(4) . . ?
C12 C11 Cu1 77.2(3) . . ?
C11 C12 N2 110.1(5) . . ?
C11 C12 H12A 109.6 . . ?
N2 C12 H12A 109.6 . . ?
Cu1 C12 H12A 105.2 . . ?
C11 C12 H12B 109.6 . . ?
N2 C12 H12B 109.6 . . ?
Cu1 C12 H12B 143.1 . . ?
H12A C12 H12B 108.1 . . ?
N2 C13 C14 115.4(5) . . ?
N2 C13 H13A 108.4 . . ?
C14 C13 H13A 108.4 . . ?
Cu1 C13 H13A 90.9 . . ?
N2 C13 H13B 108.4 . . ?
C14 C13 H13B 108.4 . . ?
H13A C13 H13B 107.5 . . ?
C15 C14 C13 113.5(5) . . ?
C15 C14 H14A 108.9 . . ?
C13 C14 H14A 108.9 . . ?
C15 C14 H14B 108.9 . . ?
C13 C14 H14B 108.9 . . ?
H14A C14 H14B 107.7 . . ?
O1 C15 N4 121.6(5) . . ?
O1 C15 C14 122.6(6) . . ?
N4 C15 C14 115.8(5) . . ?
C21 C16 C17 122.0(6) . . ?
C21 C16 N4 120.5(5) . . ?
C17 C16 N4 117.5(5) . . ?
C18 C17 C16 116.8(6) . . ?
C18 C17 C22 123.8(6) . . ?
C16 C17 C22 119.3(6) . . ?
C19 C18 C17 122.4(6) . . ?
C19 C18 H18 118.8 . . ?
C17 C18 H18 118.8 . . ?
C18 C19 C20 119.8(6) . . ?
C18 C19 H19 120.1 . . ?
C20 C19 H19 120.1 . . ?
C19 C20 C21 121.1(6) . . ?
C19 C20 H20 119.4 . . ?
C21 C20 H20 119.4 . . ?
C16 C21 C20 117.8(6) . . ?
C16 C21 C25 122.6(5) . . ?
C20 C21 C25 119.5(5) . . ?
C17 C22 C24 111.6(6) . . ?
C17 C22 C23 112.0(6) . . ?
C24 C22 C23 111.2(5) . . ?
C17 C22 H22 107.2 . . ?
C24 C22 H22 107.2 . . ?
C23 C22 H22 107.2 . . ?
C22 C23 H23A 109.5 . . ?
C22 C23 H23B 109.5 . . ?
H23A C23 H23B 109.5 . . ?
C22 C23 H23C 109.5 . . ?
H23A C23 H23C 109.5 . . ?
H23B C23 H23C 109.5 . . ?
C22 C24 H24A 109.5 . . ?
C22 C24 H24B 109.5 . . ?
H24A C24 H24B 109.5 . . ?
C22 C24 H24C 109.5 . . ?
H24A C24 H24C 109.5 . . ?
H24B C24 H24C 109.5 . . ?
C21 C25 C27 110.7(5) . . ?
C21 C25 C26 111.9(5) . . ?
C27 C25 C26 110.1(5) . . ?
C21 C25 H25 108.0 . . ?
C27 C25 H25 108.0 . . ?
C26 C25 H25 108.0 . . ?
C25 C26 H26A 109.5 . . ?
C25 C26 H26B 109.5 . . ?
H26A C26 H26B 109.5 . . ?
C25 C26 H26C 109.5 . . ?
H26A C26 H26C 109.5 . . ?
H26B C26 H26C 109.5 . . ?
C25 C27 H27A 109.5 . . ?
C25 C27 H27B 109.5 . . ?
H27A C27 H27B 109.5 . . ?
C25 C27 H27C 109.5 . . ?
H27A C27 H27C 109.5 . . ?
H27B C27 H27C 109.5 . . ?
N7 Cu2 N5 162.7(2) . . ?
N7 Cu2 N6 82.8(2) . . ?
N5 Cu2 N6 81.6(2) . . ?
N7 Cu2 O2 95.33(18) . . ?
N5 Cu2 O2 93.14(18) . . ?
N6 Cu2 O2 93.36(18) . . ?
N7 Cu2 Br2 96.71(14) . . ?
N5 Cu2 Br2 96.37(15) . . ?
N6 Cu2 Br2 165.10(15) . . ?
O2 Cu2 Br2 101.50(11) . . ?
C42 O2 Cu2 122.7(4) . . ?
C33 N5 C29 118.7(5) . . ?
C33 N5 Cu2 125.7(4) . . ?
C29 N5 Cu2 115.5(4) . . ?
C40 N6 C28 107.5(4) . . ?
C40 N6 C39 111.0(5) . . ?
C28 N6 C39 111.3(5) . . ?
C40 N6 Cu2 113.0(4) . . ?
C28 N6 Cu2 106.4(4) . . ?
C39 N6 Cu2 107.6(3) . . ?
C34 N7 C38 119.1(6) . . ?
C34 N7 Cu2 126.2(4) . . ?
C38 N7 Cu2 114.6(4) . . ?
C42 N8 C43 124.0(6) . . ?
C42 N8 H8A 118.0 . . ?
C43 N8 H8A 118.0 . . ?
N6 C28 C29 108.9(5) . . ?
N6 C28 H28A 109.9 . . ?
C29 C28 H28A 109.9 . . ?
Cu2 C28 H28A 97.7 . . ?
N6 C28 H28B 109.9 . . ?
C29 C28 H28B 109.9 . . ?
Cu2 C28 H28B 149.2 . . ?
H28A C28 H28B 108.3 . . ?
N5 C29 C30 122.0(6) . . ?
N5 C29 C28 113.2(5) . . ?
C30 C29 C28 124.8(6) . . ?
C30 C29 Cu2 160.4(5) . . ?
C28 C29 Cu2 74.5(3) . . ?
C31 C30 C29 118.4(6) . . ?
C31 C30 H30 120.8 . . ?
C29 C30 H30 120.8 . . ?
C30 C31 C32 120.7(7) . . ?
C30 C31 H31 119.6 . . ?
C32 C31 H31 119.6 . . ?
C31 C32 C33 119.2(7) . . ?
C31 C32 H32 120.4 . . ?
C33 C32 H32 120.4 . . ?
N5 C33 C32 121.0(6) . . ?
N5 C33 H33 119.5 . . ?
C32 C33 H33 119.5 . . ?
Cu2 C33 H33 86.7 . . ?
N7 C34 C35 123.0(6) . . ?
N7 C34 H34 118.5 . . ?
C35 C34 H34 118.5 . . ?
Cu2 C34 H34 85.9 . . ?
C34 C35 C36 117.6(6) . . ?
C34 C35 H35 121.2 . . ?
C36 C35 H35 121.2 . . ?
C37 C36 C35 119.7(6) . . ?
C37 C36 H36 120.2 . . ?
C35 C36 H36 120.2 . . ?
C36 C37 C38 118.9(6) . . ?
C36 C37 H37 120.5 . . ?
C38 C37 H37 120.5 . . ?
N7 C38 C37 121.7(6) . . ?
N7 C38 C39 115.9(6) . . ?
C37 C38 C39 122.3(5) . . ?
N6 C39 C38 109.9(5) . . ?
N6 C39 H39A 109.7 . . ?
C38 C39 H39A 109.7 . . ?
Cu2 C39 H39A 144.6 . . ?
N6 C39 H39B 109.7 . . ?
C38 C39 H39B 109.7 . . ?
Cu2 C39 H39B 103.4 . . ?
H39A C39 H39B 108.2 . . ?
N6 C40 C41 115.8(5) . . ?
N6 C40 H40A 108.3 . . ?
C41 C40 H40A 108.3 . . ?
Cu2 C40 H40A 92.0 . . ?
N6 C40 H40B 108.3 . . ?
C41 C40 H40B 108.3 . . ?
Cu2 C40 H40B 147.4 . . ?
H40A C40 H40B 107.4 . . ?
C42 C41 C40 112.0(5) . . ?
C42 C41 H41A 109.2 . . ?
C40 C41 H41A 109.2 . . ?
C42 C41 H41B 109.2 . . ?
C40 C41 H41B 109.2 . . ?
H41A C41 H41B 107.9 . . ?
O2 C42 N8 122.7(6) . . ?
O2 C42 C41 122.0(6) . . ?
N8 C42 C41 115.3(6) . . ?
C41 C42 Cu2 85.7(4) . . ?
C48 C43 N8 121.6(5) . . ?
C48 C43 C44 123.1(6) . . ?
N8 C43 C44 115.2(6) . . ?
C45 C44 C43 115.0(7) . . ?
C45 C44 C49 123.1(7) . . ?
C43 C44 C49 121.9(6) . . ?
C44 C45 C46 123.5(7) . . ?
C44 C45 H45 118.2 . . ?
C46 C45 H45 118.2 . . ?
C45 C46 C47 120.2(7) . . ?
C45 C46 H46 119.9 . . ?
C47 C46 H46 119.9 . . ?
C48 C47 C46 118.1(7) . . ?
C48 C47 H47 120.9 . . ?
C46 C47 H47 120.9 . . ?
C43 C48 C47 119.9(6) . . ?
C43 C48 C52 121.8(5) . . ?
C47 C48 C52 118.2(6) . . ?
C44 C49 C50 114.4(7) . . ?
C44 C49 C51 110.3(6) . . ?
C50 C49 C51 109.2(6) . . ?
C44 C49 H49 107.5 . . ?
C50 C49 H49 107.5 . . ?
C51 C49 H49 107.5 . . ?
C49 C50 H50A 109.5 . . ?
C49 C50 H50B 109.5 . . ?
H50A C50 H50B 109.5 . . ?
C49 C50 H50C 109.5 . . ?
H50A C50 H50C 109.5 . . ?
H50B C50 H50C 109.5 . . ?
C49 C51 H51A 109.5 . . ?
C49 C51 H51B 109.5 . . ?
H51A C51 H51B 109.5 . . ?
C49 C51 H51C 109.5 . . ?
H51A C51 H51C 109.5 . . ?
H51B C51 H51C 109.5 . . ?
C53 C52 C48 114.2(6) . . ?
C53 C52 C54 108.2(5) . . ?
C48 C52 C54 111.6(5) . . ?
C53 C52 H52 107.5 . . ?
C48 C52 H52 107.5 . . ?
C54 C52 H52 107.5 . . ?
C52 C53 H53A 109.5 . . ?
C52 C53 H53B 109.5 . . ?
H53A C53 H53B 109.5 . . ?
C52 C53 H53C 109.5 . . ?
H53A C53 H53C 109.5 . . ?
H53B C53 H53C 109.5 . . ?
C52 C54 H54A 109.5 . . ?
C52 C54 H54B 109.5 . . ?
H54A C54 H54B 109.5 . . ?
C52 C54 H54C 109.5 . . ?
H54A C54 H54C 109.5 . . ?
H54B C54 H54C 109.5 . . ?

loop_
_geom_bond_atom_site_label_1
_geom_bond_atom_site_label_2
_geom_bond_distance
_geom_bond_site_symmetry_2
_geom_bond_publ_flag
Br1 Cu1 2.4157(10) . ?
Cu1 N1 1.999(5) . ?
Cu1 N3 2.008(5) . ?
Cu1 N2 2.064(5) . ?
Cu1 O1 2.260(4) . ?
Cu1 O1W 2.695(12) . ?
O1 C15 1.242(7) . ?
N1 C2 1.336(8) . ?
N1 C6 1.356(8) . ?
N2 C13 1.480(7) . ?
N2 C1 1.498(7) . ?
N2 C12 1.501(7) . ?
N3 C11 1.337(7) . ?
N3 C7 1.350(7) . ?
N4 C15 1.365(8) . ?
N4 C16 1.437(7) . ?
N4 H4 0.8800 . ?
C1 C2 1.481(8) . ?
C1 H1A 0.9900 . ?
C1 H1B 0.9900 . ?
C2 C3 1.410(9) . ?
C3 C4 1.403(9) . ?
C3 H3 0.9500 . ?
C4 C5 1.365(9) . ?
C4 H4A 0.9500 . ?
C5 C6 1.395(9) . ?
C5 H5 0.9500 . ?
C6 H6 0.9500 . ?
C7 C8 1.371(8) . ?
C7 H7 0.9500 . ?
C8 C9 1.382(8) . ?
C8 H8 0.9500 . ?
C9 C10 1.373(8) . ?
C9 H9 0.9500 . ?
C10 C11 1.401(8) . ?
C10 H10 0.9500 . ?
C11 C12 1.499(8) . ?
C12 H12A 0.9900 . ?
C12 H12B 0.9900 . ?
C13 C14 1.511(8) . ?
C13 H13A 0.9900 . ?
C13 H13B 0.9900 . ?
C14 C15 1.479(8) . ?
C14 H14A 0.9900 . ?
C14 H14B 0.9900 . ?
C16 C21 1.396(8) . ?
C16 C17 1.422(8) . ?
C17 C18 1.383(9) . ?
C17 C22 1.519(9) . ?
C18 C19 1.371(9) . ?
C18 H18 0.9500 . ?
C19 C20 1.381(8) . ?
C19 H19 0.9500 . ?
C20 C21 1.396(8) . ?
C20 H20 0.9500 . ?
C21 C25 1.506(8) . ?
C22 C24 1.537(9) . ?
C22 C23 1.545(8) . ?
C22 H22 1.0000 . ?
C23 H23A 0.9800 . ?
C23 H23B 0.9800 . ?
C23 H23C 0.9800 . ?
C24 H24A 0.9800 . ?
C24 H24B 0.9800 . ?
C24 H24C 0.9800 . ?
C25 C27 1.534(8) . ?
C25 C26 1.544(8) . ?
C25 H25 1.0000 . ?
C26 H26A 0.9800 . ?
C26 H26B 0.9800 . ?
C26 H26C 0.9800 . ?
C27 H27A 0.9800 . ?
C27 H27B 0.9800 . ?
C27 H27C 0.9800 . ?
Br2 Cu2 2.4045(10) . ?
Cu2 N7 1.993(5) . ?
Cu2 N5 1.995(5) . ?
Cu2 N6 2.051(5) . ?
Cu2 O2 2.213(4) . ?
O2 C42 1.248(7) . ?
N5 C33 1.342(8) . ?
N5 C29 1.368(7) . ?
N6 C40 1.491(7) . ?
N6 C28 1.496(8) . ?
N6 C39 1.497(7) . ?
N7 C34 1.326(8) . ?
N7 C38 1.351(7) . ?
N8 C42 1.336(8) . ?
N8 C43 1.408(8) . ?
N8 H8A 0.8800 . ?
C28 C29 1.511(8) . ?
C28 H28A 0.9900 . ?
C28 H28B 0.9900 . ?
C29 C30 1.380(8) . ?
C30 C31 1.364(9) . ?
C30 H30 0.9500 . ?
C31 C32 1.365(9) . ?
C31 H31 0.9500 . ?
C32 C33 1.398(9) . ?
C32 H32 0.9500 . ?
C33 H33 0.9500 . ?
C34 C35 1.391(9) . ?
C34 H34 0.9500 . ?
C35 C36 1.394(8) . ?
C35 H35 0.9500 . ?
C36 C37 1.382(8) . ?
C36 H36 0.9500 . ?
C37 C38 1.382(9) . ?
C37 H37 0.9500 . ?
C38 C39 1.500(8) . ?
C39 H39A 0.9900 . ?
C39 H39B 0.9900 . ?
C40 C41 1.541(8) . ?
C40 H40A 0.9900 . ?
C40 H40B 0.9900 . ?
C41 C42 1.521(8) . ?
C41 H41A 0.9900 . ?
C41 H41B 0.9900 . ?
C43 C48 1.386(8) . ?
C43 C44 1.446(9) . ?
C44 C45 1.380(10) . ?
C44 C49 1.497(10) . ?
C45 C46 1.401(10) . ?
C45 H45 0.9500 . ?
C46 C47 1.414(10) . ?
C46 H46 0.9500 . ?
C47 C48 1.409(9) . ?
C47 H47 0.9500 . ?
C48 C52 1.527(9) . ?
C49 C50 1.514(9) . ?
C49 C51 1.537(10) . ?
C49 H49 1.0000 . ?
C50 H50A 0.9800 . ?
C50 H50B 0.9800 . ?
C50 H50C 0.9800 . ?
C51 H51A 0.9800 . ?
C51 H51B 0.9800 . ?
C51 H51C 0.9800 . ?
C52 C53 1.508(8) . ?
C52 C54 1.534(8) . ?
C52 H52 1.0000 . ?
C53 H53A 0.9800 . ?
C53 H53B 0.9800 . ?
C53 H53C 0.9800 . ?
C54 H54A 0.9800 . ?
C54 H54B 0.9800 . ?
C54 H54C 0.9800 . ?

loop_
_geom_hbond_atom_site_label_D
_geom_hbond_atom_site_label_H
_geom_hbond_atom_site_label_A
_geom_hbond_distance_DH
_geom_hbond_distance_HA
_geom_hbond_distance_DA
_geom_hbond_angle_DHA
_geom_hbond_site_symmetry_A
N4 H4 Br3 0.88 2.54 3.390(5) 162.8 .
N8 H8A Br4 0.88 2.54 3.328(5) 150.1 .
